data_2007891
loop_
_publ_author_name
'Dijksma, Fokke J. J.'
'Gould, Robert O.'
'Parsons, Simon'
'Walkinshaw, Malcolm D.'

_publ_section_title
;
 Brucinium Hydrogen Fumarate Sesquihydrate and Brucinium Hydrogen
 Maleate
;
_journal_issue 12
_journal_name_full 'Acta Crystallographica Section C'
_journal_page_first 1948
_journal_page_last 1951
_journal_paper_doi 10.1107/S0108270198010324
_journal_volume 54
_journal_year 1998
_chemical_formula_iupac 'C23 H27 N2 O4 , C4 H3 O4'
_chemical_formula_moiety 'C23 H27 N2 O4 , C4 H3 O4'
_chemical_formula_sum 'C27 H30 N2 O8'
_chemical_formula_weight 510.53
_chemical_name_systematic
;
Brucinium Maleate
;
_space_group_IT_number 4
_symmetry_cell_setting monoclinic
_symmetry_space_group_name_Hall 'P 2yb'
_symmetry_space_group_name_H-M 'P 1 21 1'
_audit_creation_method SHELXL97
_cell_angle_alpha 90.00
_cell_angle_beta 111.27(3)
_cell_angle_gamma 90.00
_cell_formula_units_Z 2
_cell_length_a 7.9410(16)
_cell_length_b 13.838(3)
_cell_length_c 11.370(2)
_cell_measurement_reflns_used 24
_cell_measurement_temperature 220(2)
_cell_measurement_theta_max 22
_cell_measurement_theta_min 20
_cell_volume 1164.3(5)
_computing_cell_refinement DIF4
_computing_data_collection 'DIF4 (Stoe & Cie, 1990a)'
_computing_data_reduction 'REDU4 (Stoe & Cie, 1990b)'
_computing_molecular_graphics 'Cerius^2^ (Molecular Simulations Inc., 1997)'
_computing_publication_material SHELXL97
_computing_structure_refinement 'SHELXL97 (Sheldrick, 1997)'
_computing_structure_solution 'DIRDIF96 (Beurskens, 1996)'
_diffrn_ambient_temperature 220(2)
_diffrn_measured_fraction_theta_full 0.956
_diffrn_measured_fraction_theta_max 0.956
_diffrn_measurement_device_type
;
Stoe Stadi-4 four-circle
diffractometer equipped with an Oxford Cryosystems low-temperature
device (Cosier & Glazer, 1986).
;
_diffrn_measurement_method
;
\w/\q scans with \w scan width (0.9 + 0.35 tan\q)\%
;
_diffrn_radiation_monochromator graphite
_diffrn_radiation_source 'fine-focus sealed tube'
_diffrn_radiation_type CuK\a
_diffrn_radiation_wavelength 1.54184
_diffrn_reflns_av_R_equivalents 0.017
_diffrn_reflns_av_sigmaI/netI 0.027
_diffrn_reflns_limit_h_max 9
_diffrn_reflns_limit_h_min -9
_diffrn_reflns_limit_k_max 16
_diffrn_reflns_limit_k_min 0
_diffrn_reflns_limit_l_max 13
_diffrn_reflns_limit_l_min 0
_diffrn_reflns_number 2289
_diffrn_reflns_theta_full 69.97
_diffrn_reflns_theta_max 70
_diffrn_reflns_theta_min 4.17
_diffrn_standards_decay_% <3
_diffrn_standards_interval_time 60
_diffrn_standards_number 3
_exptl_absorpt_coefficient_mu 0.898
_exptl_absorpt_correction_type none
_exptl_crystal_colour Block
_exptl_crystal_density_diffrn 1.456
_exptl_crystal_density_meas ?
_exptl_crystal_density_method 'not measured'
_exptl_crystal_description Colourless
_exptl_crystal_F_000 540
_exptl_crystal_size_max 0.45
_exptl_crystal_size_mid 0.38
_exptl_crystal_size_min 0.30
_refine_diff_density_max 0.560
_refine_diff_density_min -0.511
_refine_ls_abs_structure_details 'Flack (1983)'
_refine_ls_abs_structure_Flack -0.4(4)
_refine_ls_extinction_coef 0.0073(19)
_refine_ls_extinction_method SHELXL
_refine_ls_goodness_of_fit_ref 1.091
_refine_ls_hydrogen_treatment 'H atoms: see below'
_refine_ls_matrix_type full
_refine_ls_number_parameters 338
_refine_ls_number_reflns 2213
_refine_ls_number_restraints 1
_refine_ls_restrained_S_all 1.090
_refine_ls_R_factor_all 0.074
_refine_ls_R_factor_gt 0.069
_refine_ls_shift/su_max <0.001
_refine_ls_shift/su_mean 0.000
_refine_ls_structure_factor_coef Fsqd
_refine_ls_weighting_details 'w = 1/[\s^2^(Fo^2^)+(0.1412P)^2^+0.1949P] where P=(Fo^2^+2Fc^2^)/3'
_refine_ls_weighting_scheme calc
_refine_ls_wR_factor_ref 0.177
_reflns_number_gt 2024
_reflns_number_total 2213
_reflns_threshold_expression I>2\s(I)
_cod_data_source_file bm1243.cif
_cod_data_source_block II
_cod_depositor_comments
;
The following automatic conversions were performed:
'_symmetry_cell_setting' value 'Monoclinic' changed to 'monoclinic'
according to '/home/saulius/struct/CIF-dictionaries/cif_core.dic'
dictionary named 'cif_core.dic' version 2.4.1 from
2010-06-29.

'_geom_bond_publ_flag' value 'Y' changed to 'y' according to
'/home/saulius/struct/CIF-dictionaries/cif_core.dic' dictionary named
'cif_core.dic' version 2.4.1 from 2010-06-29 (3 times).

Automatic conversion script
Id: cif_fix_enum 1527 2010-12-29 10:47:43Z saulius 

The following automatic conversions were performed:

'_symmetry_cell_setting' value 'Monoclinic' changed to 'monoclinic'
according to /home/saulius/struct/CIF-dictionaries/cif_core.dic
dictionary named 'cif_core.dic' version 2.4.1 from
2010-06-29.

'_geom_bond_publ_flag' value 'Y' changed to 'y'
according to /home/saulius/struct/CIF-dictionaries/cif_core.dic
dictionary named 'cif_core.dic' version 2.4.1 from 2010-06-29 (3
times).

'_geom_angle_publ_flag' value 'Y' changed to 'y' according
to /home/saulius/struct/CIF-dictionaries/cif_core.dic dictionary
named 'cif_core.dic' version 2.4.1 from 2010-06-29 (6
times).

'_geom_torsion_publ_flag' value 'Y' changed to 'y' according
to /home/saulius/struct/CIF-dictionaries/cif_core.dic dictionary
named 'cif_core.dic' version 2.4.1 from 2010-06-29 (4 times).

Automatic conversion script
Id: cif_fix_values 1715 2011-07-08 13:25:40Z adriana 

The following automatic conversions were performed:

'_exptl_crystal_density_meas' value 'not measusred' was changed to
'?' - the value is perceived as not measured.

Automatic conversion script
Id: cif_fix_values 3008 2015-01-20 13:52:24Z robertas 

The following automatic conversions were performed:

'_refine_ls_weighting_scheme' value 'calc w =
1/[\s^2^(Fo^2^)+(0.1412P)^2^+0.1949P] where P=(Fo^2^+2Fc^2^)/3' was
changed to 'calc'. New tag '_refine_ls_weighting_details' was
created. The value of the new tag was set to 'w =
1/[\s^2^(Fo^2^)+(0.1412P)^2^+0.1949P] where P=(Fo^2^+2Fc^2^)/3'.

Automatic conversion script
Id: cif_fix_values 3143 2015-03-26 13:38:13Z robertas 
;
_cod_original_cell_volume 1164.3(4)
_cod_original_sg_symbol_Hall 'P 2y1'
_cod_original_sg_symbol_H-M 'P 21'
_cod_database_code 2007891

loop_
_symmetry_equiv_pos_as_xyz
'x, y, z'
'-x, y+1/2, -z'

loop_
_atom_site_label
_atom_site_fract_x
_atom_site_fract_y
_atom_site_fract_z
_atom_site_U_iso_or_equiv
_atom_site_adp_type
_atom_site_calc_flag
_atom_site_refinement_flags
_atom_site_occupancy
_atom_site_disorder_assembly
_atom_site_disorder_group
_atom_site_type_symbol
C1 0.3703(6) 0.0983(3) 0.2143(4) 0.0210(9) Uani d . 1 . . C
C2 0.5065(6) 0.1644(4) 0.2745(5) 0.0239(10) Uani d . 1 . . C
H2 0.5778 0.1915 0.2326 0.029 Uiso calc R 1 . . H
C3 0.5336(7) 0.1892(4) 0.3982(5) 0.0263(10) Uani d . 1 . . C
C4 0.4239(7) 0.1494(4) 0.4600(5) 0.0289(11) Uani d . 1 . . C
C5 0.2889(6) 0.0840(3) 0.3971(5) 0.0241(10) Uani d . 1 . . C
H5 0.2139 0.0578 0.4367 0.029 Uiso calc R 1 . . H
C6 0.2667(6) 0.0580(3) 0.2745(4) 0.0209(9) Uani d . 1 . . C
C7 0.1241(6) -0.0078(3) 0.1874(4) 0.0209(9) Uani d . 1 . . C
C8 0.1820(5) -0.0158(3) 0.0712(4) 0.0196(9) Uani d . 1 . . C
H8 0.0763 -0.0045 -0.0071 0.023 Uiso calc R 1 . . H
C9 0.1056(6) -0.1064(3) 0.2470(4) 0.0214(9) Uani d . 1 . . C
H9 0.1250 -0.0958 0.3371 0.026 Uiso calc R 1 . . H
C10 -0.1896(6) -0.0524(4) 0.0970(5) 0.0272(11) Uani d . 1 . . C
H10A -0.3087 -0.0431 0.1028 0.033 Uiso calc R 1 . . H
H10B -0.2053 -0.0632 0.0084 0.033 Uiso calc R 1 . . H
C11 -0.0702(6) 0.0340(4) 0.1493(4) 0.0229(9) Uani d . 1 . . C
H11A -0.0910 0.0607 0.2227 0.027 Uiso calc R 1 . . H
H11B -0.0915 0.0846 0.0852 0.027 Uiso calc R 1 . . H
C12 0.2321(6) -0.1849(4) 0.2382(4) 0.0244(10) Uani d . 1 . . C
H12A 0.2063 -0.2451 0.2740 0.029 Uiso calc R 1 . . H
H12B 0.3574 -0.1664 0.2862 0.029 Uiso calc R 1 . . H
C13 0.2059(6) -0.2003(3) 0.0988(4) 0.0228(10) Uani d . 1 . . C
H13 0.2775 -0.2569 0.0912 0.027 Uiso calc R 1 . . H
C14 0.2796(5) -0.1088(3) 0.0581(4) 0.0207(9) Uani d . 1 . . C
H14 0.4048 -0.1018 0.1192 0.025 Uiso calc R 1 . . H
C15 -0.1100(7) -0.2271(3) 0.1021(5) 0.0277(11) Uani d . 1 . . C
H15A -0.0725 -0.2827 0.1590 0.033 Uiso calc R 1 . . H
H15B -0.2362 -0.2365 0.0467 0.033 Uiso calc R 1 . . H
C16 0.0064(7) -0.2191(4) 0.0254(5) 0.0257(10) Uani d . 1 . . C
C17 -0.0628(7) -0.2255(4) -0.1004(5) 0.0277(10) Uani d . 1 . . C
H17 -0.1874 -0.2365 -0.1408 0.033 Uiso calc R 1 . . H
C18 0.0529(8) -0.2157(4) -0.1795(5) 0.0345(12) Uani d . 1 . . C
H18A 0.1528 -0.2621 -0.1496 0.041 Uiso calc R 1 . . H
H18B -0.0196 -0.2319 -0.2672 0.041 Uiso calc R 1 . . H
C19 0.2945(6) -0.1043(3) -0.0713(4) 0.0239(10) Uani d . 1 . . C
H19 0.3850 -0.1520 -0.0754 0.029 Uiso calc R 1 . . H
C20 0.3512(7) -0.0013(4) -0.0991(4) 0.0272(10) Uani d . 1 . . C
H20A 0.4527 -0.0084 -0.1281 0.033 Uiso calc R 1 . . H
H20B 0.2502 0.0263 -0.1691 0.033 Uiso calc R 1 . . H
C21 0.4055(6) 0.0703(3) 0.0085(4) 0.0222(9) Uani d . 1 . . C
C22 0.8001(11) 0.2781(8) 0.4220(7) 0.077(3) Uani d . 1 . . C
H22A 0.8430 0.2203 0.3936 0.115 Uiso calc R 1 . . H
H22B 0.8995 0.3084 0.4888 0.115 Uiso calc R 1 . . H
H22C 0.7519 0.3227 0.3520 0.115 Uiso calc R 1 . . H
C23 0.3589(9) 0.1429(5) 0.6467(5) 0.0426(14) Uani d . 1 . . C
H23A 0.2370 0.1679 0.6085 0.064 Uiso calc R 1 . . H
H23B 0.4096 0.1627 0.7345 0.064 Uiso calc R 1 . . H
H23C 0.3563 0.0729 0.6419 0.064 Uiso calc R 1 . . H
N1 0.3161(5) 0.0627(3) 0.0886(4) 0.0206(8) Uani d . 1 . . N
N2 -0.0924(5) -0.1358(3) 0.1774(4) 0.0233(9) Uani d . 1 . . N
H2A -0.1436 -0.1466 0.2370 0.028 Uiso calc R 1 . . H
O1 0.5234(5) 0.1325(3) 0.0196(3) 0.0321(8) Uani d . 1 . . O
O2 0.1252(5) -0.1207(3) -0.1752(3) 0.0288(8) Uani d . 1 . . O
O3 0.6615(5) 0.2529(3) 0.4687(4) 0.0410(10) Uani d . 1 . . O
O4 0.4668(5) 0.1795(3) 0.5816(3) 0.0342(9) Uani d . 1 . . O
C1M 0.7903(7) -0.0712(4) 0.4378(5) 0.0326(11) Uani d . 1 . . C
O1M 0.9125(6) -0.0071(4) 0.4600(4) 0.0470(11) Uani d . 1 . . O
O2M 0.7456(6) -0.1274(4) 0.3461(4) 0.0482(11) Uani d . 1 . . O
C2M 0.6916(8) -0.0845(4) 0.5269(5) 0.0352(12) Uani d . 1 . . C
H2M 0.6000 -0.1315 0.5018 0.042 Uiso calc R 1 . . H
C3M 0.7121(8) -0.0411(4) 0.6349(5) 0.0362(12) Uani d . 1 . . C
H3M 0.6336 -0.0639 0.6737 0.043 Uiso calc R 1 . . H
C4M 0.8361(8) 0.0371(5) 0.7067(6) 0.0408(14) Uani d . 1 . . C
O3M 0.8343(7) 0.0626(4) 0.8081(4) 0.0554(14) Uani d . 1 . . O
O4M 0.9449(6) 0.0780(3) 0.6581(4) 0.0463(11) Uani d . 1 . . O
H4M 0.9321 0.0520 0.5896 0.056 Uiso calc R 1 . . H

loop_
_atom_site_aniso_label
_atom_site_aniso_U_11
_atom_site_aniso_U_22
_atom_site_aniso_U_33
_atom_site_aniso_U_12
_atom_site_aniso_U_13
_atom_site_aniso_U_23
C1 0.024(2) 0.017(2) 0.014(2) 0.0047(17) -0.0035(16) -0.0008(16)
C2 0.028(2) 0.023(2) 0.018(2) 0.0000(19) 0.0052(19) 0.0021(18)
C3 0.027(2) 0.022(2) 0.022(2) -0.0010(19) -0.0005(19) -0.0031(19)
C4 0.034(2) 0.024(2) 0.019(2) 0.000(2) -0.0028(19) -0.0032(18)
C5 0.024(2) 0.019(2) 0.022(2) -0.0030(18) 0.0000(18) 0.0014(18)
C6 0.023(2) 0.013(2) 0.018(2) 0.0030(16) -0.0028(16) -0.0022(17)
C7 0.021(2) 0.0114(19) 0.021(2) 0.0000(17) -0.0028(16) -0.0001(17)
C8 0.0155(18) 0.019(2) 0.017(2) -0.0023(17) -0.0021(15) 0.0009(17)
C9 0.0184(19) 0.022(2) 0.017(2) -0.0049(17) -0.0018(16) -0.0015(17)
C10 0.021(2) 0.022(2) 0.029(2) 0.0010(18) -0.0021(18) 0.0026(19)
C11 0.021(2) 0.024(2) 0.020(2) -0.0012(19) 0.0023(17) -0.0033(18)
C12 0.022(2) 0.022(2) 0.023(2) 0.0012(17) -0.0003(18) 0.0073(18)
C13 0.025(2) 0.017(2) 0.023(2) 0.0040(18) 0.0041(18) -0.0003(17)
C14 0.0157(18) 0.018(2) 0.021(2) 0.0012(16) -0.0026(16) -0.0012(17)
C15 0.029(2) 0.018(2) 0.029(2) -0.0054(19) 0.001(2) 0.002(2)
C16 0.030(2) 0.016(2) 0.025(2) -0.0010(18) 0.0022(19) -0.0026(18)
C17 0.033(2) 0.020(2) 0.022(2) -0.0021(19) 0.0007(19) -0.0034(18)
C18 0.046(3) 0.021(2) 0.028(3) -0.008(2) 0.003(2) -0.009(2)
C19 0.024(2) 0.021(2) 0.018(2) 0.0009(18) -0.0021(18) -0.0030(17)
C20 0.031(2) 0.027(2) 0.019(2) -0.002(2) 0.0027(17) -0.0005(19)
C21 0.026(2) 0.016(2) 0.017(2) -0.0009(18) -0.0017(17) 0.0032(17)
C22 0.066(5) 0.121(8) 0.050(4) -0.075(6) 0.029(4) -0.049(5)
C23 0.059(4) 0.049(4) 0.022(3) -0.012(3) 0.017(3) -0.005(2)
N1 0.0239(18) 0.0152(17) 0.0152(17) -0.0022(15) -0.0017(14) -0.0011(14)
N2 0.0219(19) 0.0202(19) 0.0222(19) -0.0064(15) 0.0014(15) -0.0011(16)
O1 0.0344(19) 0.0304(19) 0.0280(18) -0.0122(16) 0.0070(15) -0.0027(16)
O2 0.0337(17) 0.0226(18) 0.0185(16) -0.0049(15) -0.0042(13) -0.0055(14)
O3 0.039(2) 0.055(3) 0.0274(19) -0.028(2) 0.0108(16) -0.0186(19)
O4 0.040(2) 0.040(2) 0.0179(18) -0.0141(17) 0.0038(15) -0.0094(15)
C1M 0.033(3) 0.029(3) 0.031(3) 0.005(2) 0.006(2) 0.003(2)
O1M 0.044(2) 0.051(3) 0.046(3) -0.014(2) 0.0168(19) -0.002(2)
O2M 0.051(2) 0.056(3) 0.042(2) -0.013(2) 0.023(2) -0.015(2)
C2M 0.033(3) 0.033(3) 0.035(3) -0.003(2) 0.006(2) -0.004(2)
C3M 0.038(3) 0.039(3) 0.030(3) 0.005(2) 0.010(2) 0.005(2)
C4M 0.044(3) 0.033(3) 0.031(3) 0.019(3) -0.004(2) 0.003(2)
O3M 0.065(3) 0.051(3) 0.032(2) 0.021(2) -0.004(2) -0.010(2)
O4M 0.046(2) 0.037(2) 0.041(2) -0.005(2) -0.0015(19) -0.0037(19)

loop_
_atom_type_symbol
_atom_type_description
_atom_type_scat_dispersion_real
_atom_type_scat_dispersion_imag
_atom_type_scat_source
C C 0.0181 0.0091 'International Tables Vol C Tables 4.2.6.8 and 6.1.1.4'
H H 0.0000 0.0000 'International Tables Vol C Tables 4.2.6.8 and 6.1.1.4'
N N 0.0311 0.0180 'International Tables Vol C Tables 4.2.6.8 and 6.1.1.4'
O O 0.0492 0.0322 'International Tables Vol C Tables 4.2.6.8 and 6.1.1.4'

loop_
_geom_angle_atom_site_label_1
_geom_angle_atom_site_label_2
_geom_angle_atom_site_label_3
_geom_angle
_geom_angle_publ_flag
C6 C1 C2 121.6(4) ?
C6 C1 N1 110.2(4) ?
C2 C1 N1 128.2(4) ?
C3 C2 C1 117.9(4) ?
O3 C3 C2 124.3(5) y
O3 C3 C4 114.9(4) y
C2 C3 C4 120.7(4) ?
O4 C4 C5 125.8(5) y
O4 C4 C3 114.3(4) y
C5 C4 C3 119.9(5) ?
C4 C5 C6 118.6(5) ?
C1 C6 C5 121.2(4) ?
C1 C6 C7 111.2(4) ?
C5 C6 C7 127.4(4) ?
C6 C7 C8 102.6(4) ?
C6 C7 C9 114.2(3) ?
C8 C7 C9 114.4(4) ?
C6 C7 C11 113.0(4) ?
C8 C7 C11 111.1(4) ?
C9 C7 C11 101.9(4) ?
N1 C8 C14 105.2(3) ?
N1 C8 C7 104.8(3) ?
C14 C8 C7 117.2(4) ?
C12 C9 N2 110.9(4) ?
C12 C9 C7 115.7(4) ?
N2 C9 C7 104.4(3) ?
N2 C10 C11 105.0(4) ?
C10 C11 C7 103.5(4) ?
C9 C12 C13 108.9(4) ?
C16 C13 C14 114.2(4) ?
C16 C13 C12 108.3(4) ?
C14 C13 C12 105.9(4) ?
C19 C14 C13 119.9(4) ?
C19 C14 C8 106.2(4) ?
C13 C14 C8 113.6(3) ?
C16 C15 N2 108.8(4) ?
C17 C16 C15 121.4(5) ?
C17 C16 C13 122.7(5) ?
C15 C16 C13 115.8(4) ?
C16 C17 C18 122.0(5) ?
O2 C18 C17 112.8(4) ?
O2 C19 C14 114.0(4) ?
O2 C19 C20 103.2(4) ?
C14 C19 C20 111.3(4) ?
C21 C20 C19 116.9(4) ?
O1 C21 N1 123.1(4) ?
O1 C21 C20 121.3(4) ?
N1 C21 C20 115.6(4) ?
C21 N1 C1 127.7(4) ?
C21 N1 C8 119.8(4) ?
C1 N1 C8 109.1(4) ?
C10 N2 C15 112.2(4) ?
C10 N2 C9 108.3(3) ?
C15 N2 C9 112.5(4) ?
C18 O2 C19 114.5(4) ?
C3 O3 C22 116.7(4) y
C4 O4 C23 116.4(4) y
O2M C1M O1M 124.6(5) ?
O2M C1M C2M 115.4(5) ?
O1M C1M C2M 120.0(5) ?
C3M C2M C1M 130.7(6) ?
C2M C3M C4M 132.2(6) ?
O3M C4M O4M 120.9(6) ?
O3M C4M C3M 119.9(6) ?
O4M C4M C3M 119.2(5) ?

loop_
_geom_bond_atom_site_label_1
_geom_bond_atom_site_label_2
_geom_bond_site_symmetry_2
_geom_bond_distance
_geom_bond_publ_flag
C1 C6 . 1.365(7) ?
C1 C2 . 1.392(6) ?
C1 N1 . 1.424(6) ?
C2 C3 . 1.387(7) ?
C3 O3 . 1.364(6) ?
C3 C4 . 1.414(8) ?
C4 O4 . 1.363(6) ?
C4 C5 . 1.386(7) ?
C5 C6 . 1.387(7) ?
C6 C7 . 1.510(6) ?
C7 C8 . 1.552(7) ?
C7 C9 . 1.553(6) ?
C7 C11 . 1.555(6) ?
C8 N1 . 1.483(6) ?
C8 C14 . 1.537(6) ?
C9 C12 . 1.508(7) ?
C9 N2 . 1.536(5) y
C10 N2 . 1.501(6) y
C10 C11 . 1.507(6) ?
C12 C13 . 1.536(7) ?
C13 C16 . 1.522(6) ?
C13 C14 . 1.535(6) ?
C14 C19 . 1.520(6) ?
C15 C16 . 1.487(8) ?
C15 N2 . 1.504(6) y
C16 C17 . 1.337(7) ?
C17 C18 . 1.507(8) ?
C18 O2 . 1.428(6) ?
C19 O2 . 1.449(5) ?
C19 C20 . 1.560(7) ?
C20 C21 . 1.511(7) ?
C21 O1 . 1.244(6) ?
C21 N1 . 1.347(6) ?
C22 O3 . 1.428(7) ?
C23 O4 . 1.415(7) ?
C1M O2M . 1.244(7) ?
C1M O1M . 1.270(7) ?
C1M C2M . 1.501(8) ?
C2M C3M . 1.323(8) ?
C3M C4M . 1.492(9) ?
C4M O3M . 1.210(8) ?
C4M O4M . 1.311(8) ?

loop_
_geom_hbond_atom_site_label_D
_geom_hbond_atom_site_label_H
_geom_hbond_atom_site_label_A
_geom_hbond_site_symmetry_A
_geom_hbond_distance_DH
_geom_hbond_distance_HA
_geom_hbond_distance_DA
_geom_hbond_angle_DHA
N2 H2A O2M 1_455 0.92 1.78 2.671(6) 161.7
O4M H4M O1M . 0.83 1.64 2.471(7) 175.6

loop_
_geom_torsion_atom_site_label_1
_geom_torsion_atom_site_label_2
_geom_torsion_atom_site_label_3
_geom_torsion_atom_site_label_4
_geom_torsion
_geom_torsion_publ_flag
C6 C1 C2 C3 -0.5(7) ?
N1 C1 C2 C3 179.3(4) ?
C1 C2 C3 O3 -179.9(5) ?
C1 C2 C3 C4 -1.0(7) ?
O3 C3 C4 O4 -1.5(7) ?
C2 C3 C4 O4 179.5(4) ?
O3 C3 C4 C5 179.8(5) ?
C2 C3 C4 C5 0.7(8) ?
O4 C4 C5 C6 -177.6(5) ?
C3 C4 C5 C6 1.0(7) ?
C2 C1 C6 C5 2.3(7) ?
N1 C1 C6 C5 -177.6(4) ?
C2 C1 C6 C7 177.6(4) ?
N1 C1 C6 C7 -2.2(5) ?
C4 C5 C6 C1 -2.5(7) ?
C4 C5 C6 C7 -177.0(4) ?
C1 C6 C7 C8 10.3(5) ?
C5 C6 C7 C8 -174.7(4) ?
C1 C6 C7 C9 134.7(4) ?
C5 C6 C7 C9 -50.3(6) ?
C1 C6 C7 C11 -109.3(5) ?
C5 C6 C7 C11 65.6(6) ?
C6 C7 C8 N1 -13.9(4) ?
C9 C7 C8 N1 -138.2(4) ?
C11 C7 C8 N1 107.1(4) ?
C6 C7 C8 C14 102.3(4) ?
C9 C7 C8 C14 -22.0(5) ?
C11 C7 C8 C14 -136.7(4) ?
C6 C7 C9 C12 -85.9(5) ?
C8 C7 C9 C12 31.9(5) ?
C11 C7 C9 C12 151.9(4) ?
C6 C7 C9 N2 151.9(4) ?
C8 C7 C9 N2 -90.3(4) ?
C11 C7 C9 N2 29.7(4) ?
N2 C10 C11 C7 36.5(5) ?
C6 C7 C11 C10 -164.1(4) ?
C8 C7 C11 C10 81.3(5) ?
C9 C7 C11 C10 -41.0(5) ?
N2 C9 C12 C13 62.1(5) ?
C7 C9 C12 C13 -56.5(5) ?
C9 C12 C13 C16 -54.0(5) ?
C9 C12 C13 C14 68.9(4) ?
C16 C13 C14 C19 -67.9(5) ?
C12 C13 C14 C19 173.0(4) ?
C16 C13 C14 C8 59.1(5) ?
C12 C13 C14 C8 -60.0(5) ?
N1 C8 C14 C19 -72.5(4) ?
C7 C8 C14 C19 171.6(4) ?
N1 C8 C14 C13 153.7(4) ?
C7 C8 C14 C13 37.7(5) ?
N2 C15 C16 C17 -120.9(5) ?
N2 C15 C16 C13 57.3(5) ?
C14 C13 C16 C17 55.4(6) ?
C12 C13 C16 C17 173.0(5) ?
C14 C13 C16 C15 -122.9(4) ?
C12 C13 C16 C15 -5.2(6) ?
C15 C16 C17 C18 178.8(4) ?
C13 C16 C17 C18 0.7(8) ?
C16 C17 C18 O2 -66.8(7) ?
C13 C14 C19 O2 57.3(5) ?
C8 C14 C19 O2 -73.1(4) ?
C13 C14 C19 C20 173.5(4) ?
C8 C14 C19 C20 43.1(4) ?
O2 C19 C20 C21 130.8(4) ?
C14 C19 C20 C21 8.1(5) ?
C19 C20 C21 O1 146.8(4) ?
C19 C20 C21 N1 -34.2(6) ?
O1 C21 N1 C1 -21.2(7) ?
C20 C21 N1 C1 159.9(4) ?
O1 C21 N1 C8 -177.8(4) ?
C20 C21 N1 C8 3.2(6) ?
C6 C1 N1 C21 -166.1(4) ?
C2 C1 N1 C21 14.0(7) ?
C6 C1 N1 C8 -7.5(5) ?
C2 C1 N1 C8 172.7(4) ?
C14 C8 N1 C21 49.9(5) ?
C7 C8 N1 C21 174.2(4) ?
C14 C8 N1 C1 -110.7(4) ?
C7 C8 N1 C1 13.5(4) ?
C11 C10 N2 C15 -142.4(4) ?
C11 C10 N2 C9 -17.6(5) ?
C16 C15 N2 C10 73.8(5) ?
C16 C15 N2 C9 -48.6(5) ?
C12 C9 N2 C10 -133.4(4) ?
C7 C9 N2 C10 -8.2(5) ?
C12 C9 N2 C15 -8.8(5) ?
C7 C9 N2 C15 116.4(4) ?
C17 C18 O2 C19 86.8(5) ?
C14 C19 O2 C18 -65.5(5) ?
C20 C19 O2 C18 173.6(4) ?
C2 C3 O3 C22 -14.6(9) y
C4 C3 O3 C22 166.4(7) y
C5 C4 O4 C23 -2.3(8) y
C3 C4 O4 C23 179.0(5) y
O2M C1M C2M C3M 176.2(6) ?
O1M C1M C2M C3M -2.5(9) ?
C1M C2M C3M C4M 1.2(11) ?
C2M C3M C4M O3M -177.0(6) ?
C2M C3M C4M O4M 3.7(10) ?
